data_7248281
loop_
_publ_author_name
'Thirumalaisamy, Anitha'
'Karuppannan, Srinivasan'

_publ_section_title
;
 Nucleation control and separation of ethyl maltol polymorphs under
 different growth conditions through solution crystallization process in
 selected solvent environments
;
_journal_issue 13
_journal_name_full CrystEngComm
_journal_page_first 1902
_journal_page_last 1911
_journal_paper_doi 10.1039/D3CE01154B
_journal_volume 26
_journal_year 2024
_chemical_formula_moiety 'C7 H8 O3'
_chemical_formula_sum 'C7 H8 O3'
_chemical_formula_weight 140.13
_chemical_name_common 'ETHYL MALTOL'
_space_group_crystal_system trigonal
_space_group_IT_number 148
_space_group_name_Hall '-R 3'
_space_group_name_H-M_alt 'R -3 :H'
_atom_sites_solution_hydrogens geom
_audit_block_doi 10.5517/ccdc.csd.cc2bk3np
_audit_creation_method SHELXL-2016/6
_audit_update_record
;
2022-03-23 deposited with the CCDC.	2024-02-29 downloaded from the CCDC.
;
_cell_angle_alpha 90
_cell_angle_beta 90
_cell_angle_gamma 120
_cell_formula_units_Z 18
_cell_length_a 20.9615(11)
_cell_length_b 20.9615(11)
_cell_length_c 7.8858(5)
_cell_measurement_reflns_used 9651
_cell_measurement_temperature 296(2)
_cell_measurement_theta_max 27.30
_cell_measurement_theta_min 2.82
_cell_volume 3000.7(3)
_computing_cell_refinement 'Bruker SAINT'
_computing_data_collection 'Bruker APEX3'
_computing_data_reduction 'Bruker SAINT'
_computing_structure_refinement 'SHELXL-2016/6 (Sheldrick, 2016)'
_computing_structure_solution 'SHELXT 2014/5 (Sheldrick, 2014)'
_diffrn_ambient_temperature 296(2)
_diffrn_measured_fraction_theta_full 0.999
_diffrn_measured_fraction_theta_max 0.996
_diffrn_measurement_device_type 'Bruker APEX-III  Photon Cmos Detector'
_diffrn_measurement_method '\f and \w scans'
_diffrn_radiation_type MoK\a
_diffrn_radiation_wavelength 0.71073
_diffrn_reflns_av_R_equivalents 0.0328
_diffrn_reflns_av_unetI/netI 0.0056
_diffrn_reflns_Laue_measured_fraction_full 0.999
_diffrn_reflns_Laue_measured_fraction_max 0.996
_diffrn_reflns_limit_h_max 27
_diffrn_reflns_limit_h_min -26
_diffrn_reflns_limit_k_max 26
_diffrn_reflns_limit_k_min -26
_diffrn_reflns_limit_l_max 10
_diffrn_reflns_limit_l_min -10
_diffrn_reflns_number 57071
_diffrn_reflns_point_group_measured_fraction_full 0.999
_diffrn_reflns_point_group_measured_fraction_max 0.996
_diffrn_reflns_theta_full 25.242
_diffrn_reflns_theta_max 27.334
_diffrn_reflns_theta_min 2.816
_exptl_absorpt_coefficient_mu 0.110
_exptl_absorpt_correction_T_max 0.9780
_exptl_absorpt_correction_T_min 0.9680
_exptl_absorpt_correction_type multi-scan
_exptl_crystal_colour colourless
_exptl_crystal_density_diffrn 1.396
_exptl_crystal_description prismatic
_exptl_crystal_F_000 1332
_exptl_crystal_recrystallization_method 'Solution Growth Method'
_exptl_crystal_size_max 0.300
_exptl_crystal_size_mid 0.300
_exptl_crystal_size_min 0.200
_refine_diff_density_max 0.246
_refine_diff_density_min -0.183
_refine_diff_density_rms 0.030
_refine_ls_extinction_coef 0.0174(10)
_refine_ls_extinction_expression Fc^*^=kFc[1+0.001xFc^2^\l^3^/sin(2\q)]^-1/4^
_refine_ls_extinction_method 'SHELXL-2016/6 (Sheldrick 2016)'
_refine_ls_goodness_of_fit_ref 1.062
_refine_ls_hydrogen_treatment constr
_refine_ls_matrix_type full
_refine_ls_number_parameters 94
_refine_ls_number_reflns 1496
_refine_ls_number_restraints 0
_refine_ls_restrained_S_all 1.062
_refine_ls_R_factor_all 0.0349
_refine_ls_R_factor_gt 0.0328
_refine_ls_shift/su_max 0.001
_refine_ls_shift/su_mean 0.000
_refine_ls_structure_factor_coef Fsqd
_refine_ls_weighting_details 'w=1/[\s^2^(Fo^2^)+(0.0426P)^2^+1.9829P] where P=(Fo^2^+2Fc^2^)/3'
_refine_ls_weighting_scheme calc
_refine_ls_wR_factor_gt 0.0893
_refine_ls_wR_factor_ref 0.0911
_reflns_Friedel_coverage 0.000
_reflns_number_gt 1389
_reflns_number_total 1496
_reflns_threshold_expression 'I > 2\s(I)'
_cod_data_source_file d3ce01154b2.cif
_cod_data_source_block Id1176r_a
_cod_depositor_comments 'Adding full bibliography for 7248281--7248283.cif.'
_cod_original_cell_volume 3000.7(4)
_cod_database_code 7248281
_shelx_space_group_comment
;
The symmetry employed for this shelxl refinement is uniquely defined
by the following loop, which should always be used as a source of
symmetry information in preference to the above space-group names.
They are only intended as comments.
;
_shelx_estimated_absorpt_t_min 0.968
_shelx_estimated_absorpt_t_max 0.978

loop_
_space_group_symop_operation_xyz
'x, y, z'
'-y, x-y, z'
'-x+y, -x, z'
'x+2/3, y+1/3, z+1/3'
'-y+2/3, x-y+1/3, z+1/3'
'-x+y+2/3, -x+1/3, z+1/3'
'x+1/3, y+2/3, z+2/3'
'-y+1/3, x-y+2/3, z+2/3'
'-x+y+1/3, -x+2/3, z+2/3'
'-x, -y, -z'
'y, -x+y, -z'
'x-y, x, -z'
'-x+2/3, -y+1/3, -z+1/3'
'y+2/3, -x+y+1/3, -z+1/3'
'x-y+2/3, x+1/3, -z+1/3'
'-x+1/3, -y+2/3, -z+2/3'
'y+1/3, -x+y+2/3, -z+2/3'
'x-y+1/3, x+2/3, -z+2/3'

loop_
_atom_site_label
_atom_site_type_symbol
_atom_site_fract_x
_atom_site_fract_y
_atom_site_fract_z
_atom_site_U_iso_or_equiv
_atom_site_adp_type
_atom_site_occupancy
_atom_site_site_symmetry_order
_atom_site_calc_flag
_atom_site_refinement_flags_posn
_atom_site_refinement_flags_adp
_atom_site_refinement_flags_occupancy
_atom_site_disorder_assembly
_atom_site_disorder_group
O3 O 0.54633(4) 0.68699(4) 0.39718(12) 0.0470(3) Uani 1 1 d . . . . .
H3 H 0.573416 0.669893 0.380084 0.070 Uiso 1 1 calc R U . . .
O1 O 0.59834(5) 0.87239(4) 0.51082(11) 0.0453(2) Uani 1 1 d . . . . .
O2 O 0.67413(4) 0.73064(4) 0.58150(12) 0.0479(3) Uani 1 1 d . . . . .
C2 C 0.58598(5) 0.75526(5) 0.46398(13) 0.0323(2) Uani 1 1 d . . . . .
C1 C 0.65185(5) 0.77502(5) 0.56092(13) 0.0334(2) Uani 1 1 d . . . . .
C3 C 0.56209(6) 0.80376(6) 0.44108(13) 0.0352(3) Uani 1 1 d . . . . .
C5 C 0.68730(6) 0.84860(6) 0.62813(14) 0.0395(3) Uani 1 1 d . . . . .
H5 H 0.730385 0.865718 0.690859 0.047 Uiso 1 1 calc R U . . .
C6 C 0.49551(7) 0.79072(7) 0.34614(16) 0.0454(3) Uani 1 1 d . . . . .
H6A H 0.477134 0.745745 0.280633 0.054 Uiso 1 1 calc R U . . .
H6B H 0.508850 0.831006 0.267384 0.054 Uiso 1 1 calc R U . . .
C4 C 0.65956(7) 0.89260(6) 0.60217(16) 0.0450(3) Uani 1 1 d . . . . .
H4 H 0.683672 0.939525 0.649460 0.054 Uiso 1 1 calc R U . . .
C7 C 0.43492(8) 0.78433(9) 0.4622(2) 0.0607(4) Uani 1 1 d . . . . .
H7A H 0.418403 0.741825 0.533567 0.091 Uiso 1 1 calc R U . . .
H7B H 0.394460 0.779409 0.395253 0.091 Uiso 1 1 calc R U . . .
H7C H 0.453548 0.827707 0.531390 0.091 Uiso 1 1 calc R U . . .

loop_
_atom_site_aniso_label
_atom_site_aniso_U_11
_atom_site_aniso_U_22
_atom_site_aniso_U_33
_atom_site_aniso_U_23
_atom_site_aniso_U_13
_atom_site_aniso_U_12
O3 0.0353(4) 0.0359(4) 0.0718(6) -0.0161(4) -0.0119(4) 0.0193(3)
O1 0.0525(5) 0.0348(4) 0.0544(5) -0.0040(3) -0.0062(4) 0.0261(4)
O2 0.0379(4) 0.0400(5) 0.0704(6) -0.0001(4) -0.0079(4) 0.0228(4)
C2 0.0287(5) 0.0304(5) 0.0367(5) 0.0000(4) 0.0026(4) 0.0138(4)
C1 0.0285(5) 0.0329(5) 0.0377(5) 0.0040(4) 0.0040(4) 0.0145(4)
C3 0.0371(5) 0.0350(5) 0.0357(5) 0.0006(4) 0.0012(4) 0.0196(4)
C5 0.0339(5) 0.0363(5) 0.0416(6) -0.0021(4) -0.0029(4) 0.0125(4)
C6 0.0478(7) 0.0504(7) 0.0469(6) 0.0004(5) -0.0065(5) 0.0312(6)
C4 0.0457(6) 0.0329(5) 0.0504(7) -0.0068(5) -0.0041(5) 0.0151(5)
C7 0.0476(7) 0.0699(9) 0.0747(9) 0.0146(7) 0.0054(6) 0.0369(7)

loop_
_atom_type_symbol
_atom_type_description
_atom_type_scat_dispersion_real
_atom_type_scat_dispersion_imag
_atom_type_scat_source
C C 0.0033 0.0016 'International Tables Vol C Tables 4.2.6.8 and 6.1.1.4'
H H 0.0000 0.0000 'International Tables Vol C Tables 4.2.6.8 and 6.1.1.4'
O O 0.0106 0.0060 'International Tables Vol C Tables 4.2.6.8 and 6.1.1.4'

loop_
_geom_angle_atom_site_label_1
_geom_angle_atom_site_label_2
_geom_angle_atom_site_label_3
_geom_angle
_geom_angle_site_symmetry_1
_geom_angle_site_symmetry_3
_geom_angle_publ_flag
C2 O3 H3 109.5 . . ?
C4 O1 C3 119.36(9) . . ?
C3 C2 O3 118.78(9) . . ?
C3 C2 C1 121.01(9) . . ?
O3 C2 C1 120.19(9) . . ?
O2 C1 C5 124.68(10) . . ?
O2 C1 C2 121.14(9) . . ?
C5 C1 C2 114.18(9) . . ?
C2 C3 O1 121.31(10) . . ?
C2 C3 C6 126.67(10) . . ?
O1 C3 C6 112.01(9) . . ?
C4 C5 C1 121.13(10) . . ?
C4 C5 H5 119.4 . . ?
C1 C5 H5 119.4 . . ?
C3 C6 C7 112.38(11) . . ?
C3 C6 H6A 109.1 . . ?
C7 C6 H6A 109.1 . . ?
C3 C6 H6B 109.1 . . ?
C7 C6 H6B 109.1 . . ?
H6A C6 H6B 107.9 . . ?
C5 C4 O1 122.99(10) . . ?
C5 C4 H4 118.5 . . ?
O1 C4 H4 118.5 . . ?
C6 C7 H7A 109.5 . . ?
C6 C7 H7B 109.5 . . ?
H7A C7 H7B 109.5 . . ?
C6 C7 H7C 109.5 . . ?
H7A C7 H7C 109.5 . . ?
H7B C7 H7C 109.5 . . ?

loop_
_geom_bond_atom_site_label_1
_geom_bond_atom_site_label_2
_geom_bond_distance
_geom_bond_site_symmetry_2
_geom_bond_publ_flag
O3 C2 1.3515(12) . ?
O3 H3 0.8200 . ?
O1 C4 1.3423(15) . ?
O1 C3 1.3624(13) . ?
O2 C1 1.2427(13) . ?
C2 C3 1.3512(14) . ?
C2 C1 1.4459(14) . ?
C1 C5 1.4373(14) . ?
C3 C6 1.4837(15) . ?
C5 C4 1.3293(17) . ?
C5 H5 0.9300 . ?
C6 C7 1.5162(19) . ?
C6 H6A 0.9700 . ?
C6 H6B 0.9700 . ?
C4 H4 0.9300 . ?
C7 H7A 0.9600 . ?
C7 H7B 0.9600 . ?
C7 H7C 0.9600 . ?

loop_
_geom_torsion_atom_site_label_1
_geom_torsion_atom_site_label_2
_geom_torsion_atom_site_label_3
_geom_torsion_atom_site_label_4
_geom_torsion
_geom_torsion_site_symmetry_1
_geom_torsion_site_symmetry_2
_geom_torsion_site_symmetry_3
_geom_torsion_site_symmetry_4
_geom_torsion_publ_flag
C3 C2 C1 O2 -179.66(10) . . . . ?
O3 C2 C1 O2 1.62(15) . . . . ?
C3 C2 C1 C5 0.33(14) . . . . ?
O3 C2 C1 C5 -178.38(9) . . . . ?
O3 C2 C3 O1 177.55(9) . . . . ?
C1 C2 C3 O1 -1.18(15) . . . . ?
O3 C2 C3 C6 -0.78(17) . . . . ?
C1 C2 C3 C6 -179.52(10) . . . . ?
C4 O1 C3 C2 0.91(16) . . . . ?
C4 O1 C3 C6 179.47(10) . . . . ?
O2 C1 C5 C4 -179.22(11) . . . . ?
C2 C1 C5 C4 0.78(15) . . . . ?
C2 C3 C6 C7 108.44(14) . . . . ?
O1 C3 C6 C7 -70.03(13) . . . . ?
C1 C5 C4 O1 -1.11(18) . . . . ?
C3 O1 C4 C5 0.25(17) . . . . ?
